data_4329472
loop_
_publ_author_name
'Oliver Kluge'
'Harald Krautscheid'

_publ_section_title
;
 Trialkylphosphine-Stabilized Copper(I) Gallium(III) Phenylchalcogenolate
 Complexes: Crystal Structures and Generation of Ternary Semiconductors by
 Thermolysis
;
_journal_name_full 'Inorganic Chemistry'
_journal_page_first 6655
_journal_page_last 6666
_journal_paper_doi 10.1021/ic300278v
_journal_volume 51
_journal_year 2012
_chemical_formula_moiety '2(C12 H28 P),C36 H30 Cu4 Te6, C4 H8 O'
_chemical_formula_sum 'C64 H94 Cu4 O P2 Te6'
_chemical_formula_weight 1961.09
_chemical_name_systematic
;
 tritertbutylphosphonium hexakis(phenyltellurido)-copper tetrahydrofuran solvate
;
_space_group_IT_number 14
_symmetry_cell_setting monoclinic
_symmetry_space_group_name_Hall '-P 2yn'
_symmetry_space_group_name_H-M 'P 1 21/n 1'
_atom_sites_solution_hydrogens geom
_atom_sites_solution_primary direct
_atom_sites_solution_secondary difmap
_audit_creation_method SHELXL-97
_cell_angle_alpha 90.00
_cell_angle_beta 103.179(3)
_cell_angle_gamma 90.00
_cell_formula_units_Z 4
_cell_length_a 12.1775(5)
_cell_length_b 23.2239(12)
_cell_length_c 26.1570(10)
_cell_measurement_reflns_used 32165
_cell_measurement_temperature 180(2)
_cell_measurement_theta_max 27.06
_cell_measurement_theta_min 1.60
_cell_volume 7202.6(6)
_computing_cell_refinement 'STOE X-AREA'
_computing_data_collection 'STOE X-AREA'
_computing_data_reduction 'STOE X-RED'
_computing_structure_refinement 'SHELXL-97 (Sheldrick, 1997)'
_computing_structure_solution 'SIR 92'
_diffrn_ambient_temperature 180(2)
_diffrn_detector 'image plate (34 cm diameter / schwenk)'
_diffrn_detector_area_resol_mean 6.67
_diffrn_detector_type STOE
_diffrn_measured_fraction_theta_full 0.992
_diffrn_measured_fraction_theta_max 0.992
_diffrn_measurement_details ' 156 frames, detector distance = 120 mm'
_diffrn_measurement_device '2-circle goniometer'
_diffrn_measurement_device_type 'STOE IPDS 2T'
_diffrn_measurement_method 'rotation method'
_diffrn_radiation_collimation '0.5 mm diameter, multiple pinhole'
_diffrn_radiation_monochromator 'plane graphite'
_diffrn_radiation_polarisn_norm 0
_diffrn_radiation_type 'Mo K\a'
_diffrn_radiation_wavelength 0.71073
_diffrn_reflns_av_R_equivalents 0.0498
_diffrn_reflns_av_sigmaI/netI 0.0614
_diffrn_reflns_limit_h_max 13
_diffrn_reflns_limit_h_min -15
_diffrn_reflns_limit_k_max 28
_diffrn_reflns_limit_k_min -25
_diffrn_reflns_limit_l_max 32
_diffrn_reflns_limit_l_min -32
_diffrn_reflns_number 35427
_diffrn_reflns_theta_full 26.00
_diffrn_reflns_theta_max 26.00
_diffrn_reflns_theta_min 1.60
_diffrn_source 'sealed X-ray tube, 12 x 0.4 mm long-fine focus'
_diffrn_source_current 40
_diffrn_source_power 2.00
_diffrn_source_voltage 50
_exptl_absorpt_coefficient_mu 3.628
_exptl_absorpt_correction_T_max 0.6731
_exptl_absorpt_correction_T_min 0.4925
_exptl_absorpt_correction_type integration
_exptl_absorpt_process_details 'STOE X-RED'
_exptl_crystal_colour orange
_exptl_crystal_density_diffrn 1.808
_exptl_crystal_description needle
_exptl_crystal_F_000 3776
_exptl_crystal_size_max 0.24
_exptl_crystal_size_mid 0.16
_exptl_crystal_size_min 0.11
_refine_diff_density_max 0.950
_refine_diff_density_min -1.067
_refine_diff_density_rms 0.134
_refine_ls_extinction_method none
_refine_ls_goodness_of_fit_ref 0.976
_refine_ls_hydrogen_treatment mixed
_refine_ls_matrix_type full
_refine_ls_number_parameters 695
_refine_ls_number_reflns 14197
_refine_ls_number_restraints 0
_refine_ls_restrained_S_all 0.976
_refine_ls_R_factor_all 0.0592
_refine_ls_R_factor_gt 0.0386
_refine_ls_shift/su_max 0.001
_refine_ls_shift/su_mean 0.000
_refine_ls_structure_factor_coef Fsqd
_refine_ls_weighting_details 'calc w=1/[\s^2^(Fo^2^)+(0.0771P)^2^+0.0000P] where P=(Fo^2^+2Fc^2^)/3'
_refine_ls_weighting_scheme calc
_refine_ls_wR_factor_gt 0.1059
_refine_ls_wR_factor_ref 0.1241
_reflns_number_gt 10896
_reflns_number_total 14197
_reflns_threshold_expression >2sigma(I)
_cod_data_source_file ic300278v_si_002_20.cif
_cod_data_source_block 20
_cod_original_cell_volume 7202.6(5)
_cod_original_sg_symbol_H-M 'P 21/n'
_cod_database_code 4329472

loop_
_symmetry_equiv_pos_as_xyz
'x, y, z'
'-x+1/2, y+1/2, -z+1/2'
'-x, -y, -z'
'x-1/2, -y-1/2, z-1/2'

loop_
_atom_site_label
_atom_site_type_symbol
_atom_site_fract_x
_atom_site_fract_y
_atom_site_fract_z
_atom_site_U_iso_or_equiv
_atom_site_adp_type
_atom_site_occupancy
_atom_site_symmetry_multiplicity
_atom_site_calc_flag
_atom_site_refinement_flags
_atom_site_disorder_assembly
_atom_site_disorder_group
Cu1 Cu 0.57766(9) 0.66239(4) 0.36575(4) 0.0296(2) Uani 1 1 d . . .
Cu2 Cu 0.40941(9) 0.62390(4) 0.28404(3) 0.0302(2) Uani 1 1 d . . .
Cu3 Cu 0.51794(10) 0.73186(5) 0.27429(4) 0.0345(2) Uani 1 1 d . . .
Cu4 Cu 0.63216(9) 0.63104(5) 0.26878(4) 0.0349(2) Uani 1 1 d . . .
Te1 Te 0.31771(5) 0.70700(2) 0.224381(19) 0.03429(14) Uani 1 1 d . . .
Te2 Te 0.42247(5) 0.59424(2) 0.380388(18) 0.02725(12) Uani 1 1 d . . .
Te3 Te 0.49931(5) 0.54603(3) 0.23503(2) 0.03560(14) Uani 1 1 d . . .
Te4 Te 0.55071(5) 0.77093(2) 0.369711(19) 0.02959(12) Uani 1 1 d . . .
Te5 Te 0.68757(5) 0.72714(3) 0.23104(2) 0.03993(15) Uani 1 1 d . . .
Te6 Te 0.76812(5) 0.62019(3) 0.36087(2) 0.03410(13) Uani 1 1 d . . .
P1 P 0.91667(19) 0.52028(11) 0.23979(8) 0.0354(5) Uani 1 1 d . A .
P2 P 0.66606(19) 0.66651(9) 0.53049(7) 0.0293(4) Uani 1 1 d . . .
C1 C 0.2123(7) 0.7698(4) 0.2508(3) 0.0311(18) Uani 1 1 d . . .
C2 C 0.0951(8) 0.7625(4) 0.2403(3) 0.041(2) Uani 1 1 d . . .
H2 H 0.0640 0.7275 0.2270 0.049 Uiso 1 1 calc R . .
C3 C 0.0245(9) 0.8063(5) 0.2492(4) 0.049(3) Uani 1 1 d . . .
H3 H -0.0532 0.8009 0.2410 0.059 Uiso 1 1 calc R . .
C4 C 0.0694(10) 0.8580(5) 0.2702(4) 0.053(3) Uani 1 1 d . . .
H4 H 0.0221 0.8874 0.2762 0.064 Uiso 1 1 calc R . .
C5 C 0.1837(11) 0.8658(5) 0.2822(5) 0.059(3) Uani 1 1 d . . .
H5 H 0.2139 0.9005 0.2966 0.071 Uiso 1 1 calc R . .
C6 C 0.2555(8) 0.8221(4) 0.2728(4) 0.043(2) Uani 1 1 d . . .
H6 H 0.3331 0.8280 0.2814 0.052 Uiso 1 1 calc R . .
C7 C 0.2935(7) 0.6467(3) 0.4003(3) 0.0255(16) Uani 1 1 d . . .
C8 C 0.2308(7) 0.6259(4) 0.4356(3) 0.0309(17) Uani 1 1 d . . .
H8 H 0.2503 0.5908 0.4524 0.037 Uiso 1 1 calc R . .
C9 C 0.1413(8) 0.6567(4) 0.4457(3) 0.041(2) Uani 1 1 d . . .
H9 H 0.1006 0.6420 0.4689 0.050 Uiso 1 1 calc R . .
C10 C 0.1116(8) 0.7091(4) 0.4217(3) 0.039(2) Uani 1 1 d . . .
H10 H 0.0516 0.7300 0.4287 0.046 Uiso 1 1 calc R . .
C11 C 0.1727(7) 0.7305(4) 0.3867(3) 0.0329(18) Uani 1 1 d . . .
H11 H 0.1523 0.7656 0.3701 0.039 Uiso 1 1 calc R . .
C12 C 0.2638(7) 0.7001(3) 0.3762(3) 0.0266(16) Uani 1 1 d . . .
H12 H 0.3047 0.7151 0.3533 0.032 Uiso 1 1 calc R . .
C13 C 0.4095(8) 0.5459(4) 0.1532(3) 0.0333(18) Uani 1 1 d . . .
C14 C 0.3071(9) 0.5732(4) 0.1364(4) 0.044(2) Uani 1 1 d . . .
H14 H 0.2781 0.5952 0.1600 0.053 Uiso 1 1 calc R . .
C15 C 0.2461(10) 0.5683(4) 0.0843(4) 0.048(3) Uani 1 1 d . . .
H15 H 0.1763 0.5861 0.0733 0.058 Uiso 1 1 calc R . .
C16 C 0.2918(9) 0.5362(4) 0.0489(3) 0.045(2) Uani 1 1 d . . .
H16 H 0.2534 0.5340 0.0139 0.054 Uiso 1 1 calc R . .
C17 C 0.3932(10) 0.5077(5) 0.0653(4) 0.051(3) Uani 1 1 d . . .
H17 H 0.4215 0.4855 0.0416 0.061 Uiso 1 1 calc R . .
C18 C 0.4540(8) 0.5125(4) 0.1180(4) 0.042(2) Uani 1 1 d . . .
H18 H 0.5226 0.4937 0.1292 0.051 Uiso 1 1 calc R . .
C19 C 0.7180(7) 0.8078(4) 0.3851(3) 0.0291(17) Uani 1 1 d . . .
C20 C 0.7406(8) 0.8558(4) 0.4192(3) 0.0341(19) Uani 1 1 d . . .
H20 H 0.6856 0.8695 0.4357 0.041 Uiso 1 1 calc R . .
C21 C 0.8471(10) 0.8829(4) 0.4281(4) 0.048(2) Uani 1 1 d . . .
H21 H 0.8627 0.9143 0.4507 0.058 Uiso 1 1 calc R . .
C22 C 0.9268(8) 0.8630(4) 0.4036(4) 0.044(2) Uani 1 1 d . . .
H22 H 0.9963 0.8814 0.4089 0.053 Uiso 1 1 calc R . .
C23 C 0.9048(8) 0.8152(4) 0.3706(3) 0.040(2) Uani 1 1 d . . .
H23 H 0.9604 0.8016 0.3545 0.048 Uiso 1 1 calc R . .
C24 C 0.8010(7) 0.7876(4) 0.3615(3) 0.0343(19) Uani 1 1 d . . .
H24 H 0.7874 0.7555 0.3397 0.041 Uiso 1 1 calc R . .
C25 C 0.6373(7) 0.7122(4) 0.1476(3) 0.0330(19) Uani 1 1 d . . .
C26 C 0.5597(9) 0.6703(4) 0.1264(3) 0.045(2) Uani 1 1 d . . .
H26 H 0.5221 0.6497 0.1477 0.054 Uiso 1 1 calc R . .
C27 C 0.5384(10) 0.6595(4) 0.0720(3) 0.046(2) Uani 1 1 d . . .
H27 H 0.4861 0.6314 0.0573 0.055 Uiso 1 1 calc R . .
C28 C 0.5945(10) 0.6901(5) 0.0399(3) 0.054(3) Uani 1 1 d . . .
H28 H 0.5825 0.6814 0.0043 0.065 Uiso 1 1 calc R . .
C29 C 0.6685(8) 0.7338(5) 0.0615(4) 0.050(3) Uani 1 1 d . . .
H29 H 0.7029 0.7560 0.0400 0.060 Uiso 1 1 calc R . .
C30 C 0.6913(7) 0.7445(5) 0.1156(3) 0.039(2) Uani 1 1 d . . .
H30 H 0.7424 0.7731 0.1301 0.046 Uiso 1 1 calc R . .
C31 C 0.7658(8) 0.5327(4) 0.3872(3) 0.037(2) Uani 1 1 d . . .
C32 C 0.6808(10) 0.4941(5) 0.3658(4) 0.052(3) Uani 1 1 d . . .
H32 H 0.6191 0.5066 0.3403 0.063 Uiso 1 1 calc R . .
C33 C 0.6869(12) 0.4362(5) 0.3822(4) 0.061(3) Uani 1 1 d . . .
H33 H 0.6298 0.4106 0.3674 0.073 Uiso 1 1 calc R . .
C34 C 0.7792(12) 0.4173(5) 0.4207(4) 0.058(3) Uani 1 1 d . . .
H34 H 0.7850 0.3790 0.4314 0.070 Uiso 1 1 calc R . .
C35 C 0.8620(11) 0.4567(5) 0.4429(4) 0.056(3) Uani 1 1 d . . .
H35 H 0.9219 0.4448 0.4696 0.067 Uiso 1 1 calc R . .
C36 C 0.8574(9) 0.5134(5) 0.4260(3) 0.044(2) Uani 1 1 d . . .
H36 H 0.9153 0.5387 0.4405 0.053 Uiso 1 1 calc R . .
C37 C 0.8878(9) 0.5477(5) 0.1700(4) 0.046(2) Uani 1 1 d . . .
C38A C 0.929(2) 0.6132(11) 0.1636(9) 0.060(6) Uiso 0.499(15) 1 d P A 1
H38A H 1.0083 0.6163 0.1789 0.090 Uiso 0.499(15) 1 calc PR A 1
H38B H 0.8884 0.6391 0.1813 0.090 Uiso 0.499(15) 1 calc PR A 1
H38C H 0.9146 0.6230 0.1271 0.090 Uiso 0.499(15) 1 calc PR A 1
C39A C 0.760(2) 0.5513(14) 0.1435(10) 0.066(7) Uiso 0.499(15) 1 d P A 1
H39A H 0.7222 0.5741 0.1649 0.099 Uiso 0.499(15) 1 calc PR A 1
H39B H 0.7282 0.5132 0.1398 0.099 Uiso 0.499(15) 1 calc PR A 1
H39C H 0.7501 0.5688 0.1095 0.099 Uiso 0.499(15) 1 calc PR A 1
C40A C 0.945(2) 0.5110(11) 0.1329(9) 0.055(6) Uiso 0.499(15) 1 d P A 1
H40A H 1.0250 0.5086 0.1478 0.083 Uiso 0.499(15) 1 calc PR A 1
H40B H 0.9328 0.5289 0.0990 0.083 Uiso 0.499(15) 1 calc PR A 1
H40C H 0.9138 0.4729 0.1293 0.083 Uiso 0.499(15) 1 calc PR A 1
C42A C 1.040(2) 0.6163(10) 0.2867(9) 0.054(6) Uiso 0.499(15) 1 d P A 1
H42A H 1.0303 0.6343 0.2529 0.080 Uiso 0.499(15) 1 calc PR A 1
H42B H 1.1052 0.6322 0.3102 0.080 Uiso 0.499(15) 1 calc PR A 1
H42C H 0.9745 0.6231 0.3004 0.080 Uiso 0.499(15) 1 calc PR A 1
C43A C 1.074(2) 0.5211(13) 0.3335(10) 0.054(7) Uiso 0.499(15) 1 d P A 1
H43A H 1.0090 0.5297 0.3470 0.082 Uiso 0.499(15) 1 calc PR A 1
H43B H 1.1396 0.5384 0.3556 0.082 Uiso 0.499(15) 1 calc PR A 1
H43C H 1.0843 0.4801 0.3329 0.082 Uiso 0.499(15) 1 calc PR A 1
C44A C 1.153(2) 0.5347(11) 0.2526(8) 0.053(6) Uiso 0.499(15) 1 d P A 1
H44A H 1.1320 0.5512 0.2181 0.080 Uiso 0.499(15) 1 calc PR A 1
H44B H 1.1661 0.4942 0.2499 0.080 Uiso 0.499(15) 1 calc PR A 1
H44C H 1.2202 0.5530 0.2721 0.080 Uiso 0.499(15) 1 calc PR A 1
C46A C 0.860(3) 0.4353(14) 0.2984(11) 0.079(8) Uiso 0.499(15) 1 d P A 1
H46A H 0.7963 0.4594 0.2996 0.119 Uiso 0.499(15) 1 calc PR A 1
H46B H 0.9233 0.4468 0.3253 0.119 Uiso 0.499(15) 1 calc PR A 1
H46C H 0.8411 0.3959 0.3040 0.119 Uiso 0.499(15) 1 calc PR A 1
C47A C 0.985(2) 0.4071(13) 0.2370(11) 0.069(7) Uiso 0.499(15) 1 d P A 1
H47A H 0.9942 0.4146 0.2022 0.104 Uiso 0.499(15) 1 calc PR A 1
H47B H 0.9705 0.3668 0.2406 0.104 Uiso 0.499(15) 1 calc PR A 1
H47C H 1.0516 0.4181 0.2622 0.104 Uiso 0.499(15) 1 calc PR A 1
C48A C 0.777(2) 0.4272(12) 0.2051(10) 0.063(7) Uiso 0.499(15) 1 d P A 1
H48A H 0.7163 0.4497 0.2126 0.095 Uiso 0.499(15) 1 calc PR A 1
H48B H 0.7597 0.3870 0.2066 0.095 Uiso 0.499(15) 1 calc PR A 1
H48C H 0.7864 0.4366 0.1706 0.095 Uiso 0.499(15) 1 calc PR A 1
C38B C 0.858(2) 0.6120(10) 0.1766(8) 0.054(6) Uiso 0.501(15) 1 d P A 2
H38D H 0.7957 0.6145 0.1931 0.080 Uiso 0.501(15) 1 calc PR A 2
H38E H 0.8388 0.6301 0.1427 0.080 Uiso 0.501(15) 1 calc PR A 2
H38F H 0.9224 0.6312 0.1980 0.080 Uiso 0.501(15) 1 calc PR A 2
C39B C 0.7727(18) 0.5196(11) 0.1417(8) 0.045(5) Uiso 0.501(15) 1 d P A 2
H39D H 0.7157 0.5298 0.1601 0.068 Uiso 0.501(15) 1 calc PR A 2
H39E H 0.7808 0.4785 0.1416 0.068 Uiso 0.501(15) 1 calc PR A 2
H39F H 0.7513 0.5335 0.1063 0.068 Uiso 0.501(15) 1 calc PR A 2
C40B C 0.984(2) 0.5361(11) 0.1448(9) 0.051(5) Uiso 0.501(15) 1 d P A 2
H40D H 0.9942 0.4953 0.1423 0.077 Uiso 0.501(15) 1 calc PR A 2
H40E H 1.0516 0.5529 0.1657 0.077 Uiso 0.501(15) 1 calc PR A 2
H40F H 0.9684 0.5527 0.1103 0.077 Uiso 0.501(15) 1 calc PR A 2
C42B C 1.0847(19) 0.6034(9) 0.2729(8) 0.045(5) Uiso 0.501(15) 1 d P A 2
H42D H 1.0870 0.6094 0.2368 0.068 Uiso 0.501(15) 1 calc PR A 2
H42E H 1.1568 0.6127 0.2950 0.068 Uiso 0.501(15) 1 calc PR A 2
H42F H 1.0279 0.6276 0.2816 0.068 Uiso 0.501(15) 1 calc PR A 2
C43B C 1.0573(19) 0.5363(10) 0.3410(8) 0.036(5) Uiso 0.501(15) 1 d P A 2
H43D H 1.0406 0.4969 0.3476 0.054 Uiso 0.501(15) 1 calc PR A 2
H43E H 1.0008 0.5609 0.3496 0.054 Uiso 0.501(15) 1 calc PR A 2
H43F H 1.1299 0.5464 0.3623 0.054 Uiso 0.501(15) 1 calc PR A 2
C44B C 1.1585(16) 0.5032(8) 0.2704(7) 0.036(4) Uiso 0.501(15) 1 d P A 2
H44D H 1.1407 0.4637 0.2756 0.054 Uiso 0.501(15) 1 calc PR A 2
H44E H 1.2278 0.5133 0.2946 0.054 Uiso 0.501(15) 1 calc PR A 2
H44F H 1.1668 0.5085 0.2351 0.054 Uiso 0.501(15) 1 calc PR A 2
C46B C 0.9323(18) 0.4160(9) 0.3037(7) 0.041(5) Uiso 0.501(15) 1 d P A 2
H46D H 1.0122 0.4220 0.3146 0.061 Uiso 0.501(15) 1 calc PR A 2
H46E H 0.9164 0.3755 0.3038 0.061 Uiso 0.501(15) 1 calc PR A 2
H46F H 0.8952 0.4353 0.3275 0.061 Uiso 0.501(15) 1 calc PR A 2
C47B C 0.9466(19) 0.4037(9) 0.2106(8) 0.046(5) Uiso 0.501(15) 1 d P A 2
H47D H 1.0259 0.4122 0.2186 0.069 Uiso 0.501(15) 1 calc PR A 2
H47E H 0.9147 0.4124 0.1744 0.069 Uiso 0.501(15) 1 calc PR A 2
H47F H 0.9357 0.3636 0.2169 0.069 Uiso 0.501(15) 1 calc PR A 2
C48B C 0.7589(17) 0.4283(9) 0.2346(8) 0.044(5) Uiso 0.501(15) 1 d P A 2
H48D H 0.7248 0.4515 0.2571 0.066 Uiso 0.501(15) 1 calc PR A 2
H48E H 0.7471 0.3883 0.2410 0.066 Uiso 0.501(15) 1 calc PR A 2
H48F H 0.7254 0.4372 0.1986 0.066 Uiso 0.501(15) 1 calc PR A 2
C41 C 1.0584(8) 0.5439(5) 0.2806(3) 0.044(2) Uani 1 1 d . . .
C45 C 0.8876(9) 0.4409(4) 0.2461(3) 0.041(2) Uani 1 1 d . . .
C49 C 0.8189(8) 0.6867(4) 0.5435(3) 0.0357(19) Uani 1 1 d . . .
C50 C 0.8619(9) 0.7091(5) 0.5997(4) 0.044(2) Uani 1 1 d . . .
H50A H 0.8540 0.6794 0.6242 0.067 Uiso 1 1 calc R . .
H50B H 0.8186 0.7421 0.6051 0.067 Uiso 1 1 calc R . .
H50C H 0.9399 0.7196 0.6049 0.067 Uiso 1 1 calc R . .
C51 C 0.8929(10) 0.6338(5) 0.5362(4) 0.055(3) Uani 1 1 d . . .
H51A H 0.8873 0.6048 0.5617 0.082 Uiso 1 1 calc R . .
H51B H 0.9701 0.6457 0.5410 0.082 Uiso 1 1 calc R . .
H51C H 0.8669 0.6184 0.5015 0.082 Uiso 1 1 calc R . .
C52 C 0.8332(9) 0.7309(5) 0.5021(4) 0.048(2) Uani 1 1 d . . .
H52A H 0.8067 0.7148 0.4677 0.072 Uiso 1 1 calc R . .
H52B H 0.9115 0.7408 0.5071 0.072 Uiso 1 1 calc R . .
H52C H 0.7904 0.7649 0.5055 0.072 Uiso 1 1 calc R . .
C53 C 0.5718(8) 0.7246(4) 0.5480(3) 0.037(2) Uani 1 1 d . . .
C54 C 0.6138(10) 0.7847(4) 0.5367(4) 0.051(3) Uani 1 1 d . . .
H54A H 0.6176 0.7870 0.5005 0.076 Uiso 1 1 calc R . .
H54B H 0.6874 0.7912 0.5587 0.076 Uiso 1 1 calc R . .
H54C H 0.5625 0.8134 0.5438 0.076 Uiso 1 1 calc R . .
C55 C 0.4521(9) 0.7171(5) 0.5116(4) 0.046(2) Uani 1 1 d . . .
H55A H 0.4223 0.6801 0.5177 0.069 Uiso 1 1 calc R . .
H55B H 0.4571 0.7198 0.4755 0.069 Uiso 1 1 calc R . .
H55C H 0.4032 0.7468 0.5190 0.069 Uiso 1 1 calc R . .
C56 C 0.5652(10) 0.7211(5) 0.6062(3) 0.052(3) Uani 1 1 d . . .
H56A H 0.5399 0.6835 0.6134 0.078 Uiso 1 1 calc R . .
H56B H 0.5130 0.7495 0.6130 0.078 Uiso 1 1 calc R . .
H56C H 0.6384 0.7282 0.6282 0.078 Uiso 1 1 calc R . .
C57 C 0.6380(9) 0.5929(4) 0.5540(3) 0.040(2) Uani 1 1 d . . .
C58 C 0.6799(10) 0.5468(4) 0.5199(4) 0.053(3) Uani 1 1 d . . .
H58A H 0.7593 0.5517 0.5227 0.079 Uiso 1 1 calc R . .
H58B H 0.6403 0.5512 0.4839 0.079 Uiso 1 1 calc R . .
H58C H 0.6660 0.5091 0.5320 0.079 Uiso 1 1 calc R . .
C59 C 0.6960(11) 0.5836(5) 0.6122(4) 0.056(3) Uani 1 1 d . . .
H59A H 0.6693 0.6119 0.6333 0.085 Uiso 1 1 calc R . .
H59B H 0.7761 0.5874 0.6168 0.085 Uiso 1 1 calc R . .
H59C H 0.6785 0.5458 0.6229 0.085 Uiso 1 1 calc R . .
C60 C 0.5111(9) 0.5828(4) 0.5456(4) 0.045(2) Uani 1 1 d . . .
H60A H 0.4796 0.6108 0.5652 0.067 Uiso 1 1 calc R . .
H60B H 0.4977 0.5449 0.5573 0.067 Uiso 1 1 calc R . .
H60C H 0.4761 0.5865 0.5089 0.067 Uiso 1 1 calc R . .
C61 C 0.0355(12) 0.4276(6) 0.0358(5) 0.066(3) Uani 1 1 d . . .
H61A H -0.0303 0.4037 0.0346 0.080 Uiso 1 1 calc R . .
H61B H 0.0147 0.4675 0.0391 0.080 Uiso 1 1 calc R . .
C62 C 0.1312(11) 0.4102(5) 0.0817(4) 0.060(3) Uani 1 1 d . . .
H62A H 0.1775 0.4431 0.0957 0.071 Uiso 1 1 calc R . .
H62B H 0.1024 0.3925 0.1096 0.071 Uiso 1 1 calc R . .
C63 C 0.1964(12) 0.3675(6) 0.0567(5) 0.072(4) Uani 1 1 d . . .
H63A H 0.1678 0.3288 0.0585 0.086 Uiso 1 1 calc R . .
H63B H 0.2760 0.3682 0.0738 0.086 Uiso 1 1 calc R . .
C64 C 0.1777(11) 0.3877(5) 0.0004(5) 0.061(3) Uani 1 1 d . . .
H64A H 0.2403 0.4114 -0.0041 0.073 Uiso 1 1 calc R . .
H64B H 0.1715 0.3549 -0.0231 0.073 Uiso 1 1 calc R . .
O1 O 0.0771(9) 0.4197(5) -0.0106(3) 0.081(3) Uani 1 1 d . . .
H1P H 0.835(9) 0.547(4) 0.261(4) 0.04(3) Uiso 1 1 d . . .
H2P H 0.638(10) 0.658(5) 0.476(4) 0.06(3) Uiso 1 1 d . . .

loop_
_atom_site_aniso_label
_atom_site_aniso_U_11
_atom_site_aniso_U_22
_atom_site_aniso_U_33
_atom_site_aniso_U_23
_atom_site_aniso_U_13
_atom_site_aniso_U_12
Cu1 0.0303(5) 0.0273(5) 0.0306(4) 0.0017(4) 0.0056(4) 0.0004(4)
Cu2 0.0343(5) 0.0306(5) 0.0255(4) 0.0008(4) 0.0064(4) 0.0020(5)
Cu3 0.0419(6) 0.0319(5) 0.0310(5) 0.0016(4) 0.0107(4) 0.0003(5)
Cu4 0.0373(6) 0.0380(6) 0.0297(5) -0.0020(4) 0.0082(4) 0.0010(5)
Te1 0.0440(3) 0.0332(3) 0.0237(2) 0.0030(2) 0.0035(2) 0.0044(3)
Te2 0.0312(3) 0.0236(2) 0.0269(2) 0.00424(19) 0.00665(19) 0.0015(2)
Te3 0.0413(3) 0.0316(3) 0.0327(3) -0.0054(2) 0.0060(2) 0.0028(3)
Te4 0.0313(3) 0.0275(3) 0.0315(2) -0.0009(2) 0.0102(2) 0.0011(2)
Te5 0.0410(3) 0.0529(4) 0.0270(2) -0.0024(2) 0.0103(2) -0.0145(3)
Te6 0.0295(3) 0.0336(3) 0.0371(3) 0.0016(2) 0.0032(2) 0.0049(2)
P1 0.0285(11) 0.0403(13) 0.0380(11) -0.0173(9) 0.0088(9) -0.0035(10)
P2 0.0341(11) 0.0274(11) 0.0249(9) -0.0016(7) 0.0033(8) -0.0017(9)
C1 0.035(4) 0.026(4) 0.031(4) 0.008(3) 0.004(3) 0.011(4)
C2 0.039(5) 0.042(5) 0.039(4) 0.003(4) 0.005(4) 0.000(4)
C3 0.035(5) 0.066(7) 0.049(5) 0.011(5) 0.016(4) 0.005(5)
C4 0.057(7) 0.049(6) 0.059(6) 0.004(5) 0.025(5) 0.019(6)
C5 0.059(7) 0.030(5) 0.084(8) -0.002(5) 0.007(6) 0.009(5)
C6 0.032(5) 0.035(5) 0.059(5) 0.003(4) 0.002(4) -0.005(4)
C7 0.028(4) 0.028(4) 0.020(3) -0.002(3) 0.004(3) -0.004(3)
C8 0.031(4) 0.031(4) 0.032(4) 0.006(3) 0.009(3) -0.001(4)
C9 0.040(5) 0.052(6) 0.036(4) 0.008(4) 0.015(4) 0.010(5)
C10 0.036(5) 0.046(5) 0.035(4) -0.003(4) 0.012(4) 0.008(4)
C11 0.034(4) 0.033(4) 0.030(4) 0.003(3) 0.004(3) 0.004(4)
C12 0.028(4) 0.026(4) 0.026(3) 0.001(3) 0.007(3) -0.003(3)
C13 0.034(4) 0.028(4) 0.036(4) -0.005(3) 0.003(3) -0.005(4)
C14 0.047(6) 0.037(5) 0.046(5) -0.009(4) 0.007(4) 0.009(5)
C15 0.053(6) 0.031(5) 0.054(5) 0.002(4) 0.000(5) 0.007(5)
C16 0.053(6) 0.046(6) 0.031(4) -0.001(4) 0.000(4) -0.016(5)
C17 0.057(7) 0.057(7) 0.043(5) -0.015(4) 0.021(5) -0.010(6)
C18 0.035(5) 0.045(6) 0.048(5) -0.018(4) 0.009(4) -0.003(4)
C19 0.031(4) 0.026(4) 0.032(4) 0.006(3) 0.009(3) -0.001(4)
C20 0.037(5) 0.028(4) 0.035(4) 0.006(3) 0.004(3) -0.001(4)
C21 0.056(6) 0.033(5) 0.052(5) 0.002(4) 0.005(5) -0.006(5)
C22 0.031(5) 0.043(6) 0.055(5) 0.009(4) 0.001(4) 0.002(4)
C23 0.037(5) 0.043(5) 0.041(4) 0.015(4) 0.011(4) 0.010(4)
C24 0.035(4) 0.040(5) 0.028(4) 0.001(3) 0.007(3) 0.005(4)
C25 0.035(4) 0.042(5) 0.023(3) 0.004(3) 0.007(3) 0.001(4)
C26 0.059(6) 0.031(5) 0.036(4) 0.005(4) -0.004(4) -0.001(5)
C27 0.060(7) 0.043(5) 0.031(4) -0.003(4) 0.003(4) 0.000(5)
C28 0.072(7) 0.059(7) 0.023(4) 0.003(4) -0.005(4) 0.008(6)
C29 0.036(5) 0.080(8) 0.039(5) 0.019(5) 0.017(4) -0.004(5)
C30 0.027(4) 0.058(6) 0.034(4) 0.007(4) 0.012(3) -0.007(4)
C31 0.048(5) 0.033(5) 0.034(4) 0.007(3) 0.015(4) 0.009(4)
C32 0.053(6) 0.046(6) 0.049(5) 0.012(4) -0.007(5) -0.001(5)
C33 0.077(8) 0.047(6) 0.059(6) 0.009(5) 0.019(6) -0.002(6)
C34 0.084(9) 0.041(6) 0.052(6) 0.016(5) 0.019(6) 0.017(6)
C35 0.065(7) 0.063(7) 0.038(5) 0.016(5) 0.007(5) 0.030(6)
C36 0.051(6) 0.049(6) 0.030(4) 0.002(4) 0.005(4) 0.022(5)
C37 0.042(5) 0.046(6) 0.046(5) -0.004(4) 0.000(4) 0.009(5)
C41 0.030(5) 0.058(6) 0.040(4) -0.017(4) 0.001(4) -0.015(5)
C45 0.045(5) 0.038(5) 0.040(4) -0.015(4) 0.006(4) -0.007(4)
C49 0.041(5) 0.031(4) 0.033(4) -0.001(3) 0.002(3) -0.004(4)
C50 0.039(5) 0.049(6) 0.043(5) -0.003(4) 0.005(4) -0.007(5)
C51 0.046(6) 0.057(7) 0.059(6) -0.011(5) 0.008(5) 0.007(5)
C52 0.047(6) 0.050(6) 0.047(5) 0.000(4) 0.014(4) -0.020(5)
C53 0.041(5) 0.035(5) 0.033(4) -0.005(3) 0.001(4) 0.002(4)
C54 0.054(6) 0.030(5) 0.066(6) -0.003(4) 0.008(5) 0.000(5)
C55 0.040(5) 0.048(6) 0.048(5) -0.006(4) 0.004(4) 0.009(5)
C56 0.052(6) 0.066(7) 0.033(4) -0.011(4) -0.001(4) 0.008(6)
C57 0.045(5) 0.037(5) 0.036(4) 0.004(4) 0.007(4) -0.001(4)
C58 0.053(6) 0.029(5) 0.070(6) -0.005(5) 0.002(5) 0.001(5)
C59 0.071(8) 0.045(6) 0.043(5) 0.011(4) -0.008(5) -0.005(6)
C60 0.047(6) 0.040(5) 0.047(5) 0.008(4) 0.012(4) -0.018(5)
C61 0.070(8) 0.065(8) 0.065(7) 0.011(6) 0.018(6) 0.023(7)
C62 0.071(8) 0.050(7) 0.056(6) 0.012(5) 0.010(5) -0.011(6)
C63 0.066(8) 0.052(7) 0.089(9) 0.018(6) 0.001(7) 0.011(7)
C64 0.067(8) 0.049(7) 0.074(7) -0.015(5) 0.033(6) -0.011(6)
O1 0.092(7) 0.100(8) 0.052(4) 0.009(4) 0.020(4) 0.026(6)

loop_
_atom_type_symbol
_atom_type_description
_atom_type_scat_dispersion_real
_atom_type_scat_dispersion_imag
_atom_type_scat_source
C C 0.0033 0.0016 'International Tables Vol C Tables 4.2.6.8 and 6.1.1.4'
H H 0.0000 0.0000 'International Tables Vol C Tables 4.2.6.8 and 6.1.1.4'
P P 0.1023 0.0942 'International Tables Vol C Tables 4.2.6.8 and 6.1.1.4'
Cu Cu 0.3201 1.2651 'International Tables Vol C Tables 4.2.6.8 and 6.1.1.4'
Ga Ga 0.2307 1.6083 'International Tables Vol C Tables 4.2.6.8 and 6.1.1.4'
Te Te -0.5308 1.6751 'International Tables Vol C Tables 4.2.6.8 and 6.1.1.4'
O O 0.0106 0.0060 'International Tables Vol C Tables 4.2.6.8 and 6.1.1.4'

loop_
_exptl_crystal_face_index_h
_exptl_crystal_face_index_k
_exptl_crystal_face_index_l
_exptl_crystal_face_perp_dist
1 0 1 0.1946
0 0 1 0.1242
1 2 -8 0.0696
-30 1 29 0.1446
0 -1 0 0.0518
0 1 0 0.0858
20 -2 -27 0.1214
-4 1 -6 0.1204
0 4 3 0.0638

loop_
_geom_angle_atom_site_label_1
_geom_angle_atom_site_label_2
_geom_angle_atom_site_label_3
_geom_angle
Te4 Cu1 Te6 120.65(4)
Te4 Cu1 Te2 119.96(4)
Te6 Cu1 Te2 118.77(4)
Te1 Cu2 Te2 135.57(5)
Te1 Cu2 Te3 113.36(4)
Te2 Cu2 Te3 110.90(4)
Te1 Cu3 Te5 122.25(4)
Te1 Cu3 Te4 119.28(5)
Te5 Cu3 Te4 118.29(5)
Te3 Cu4 Te5 136.62(4)
Te3 Cu4 Te6 117.36(4)
Te5 Cu4 Te6 105.65(4)
C1 Te1 Cu3 104.5(2)
C1 Te1 Cu2 121.4(2)
Cu3 Te1 Cu2 68.15(4)
C7 Te2 Cu1 107.0(2)
C7 Te2 Cu2 101.56(19)
Cu1 Te2 Cu2 64.69(3)
C13 Te3 Cu4 118.3(2)
C13 Te3 Cu2 108.3(2)
Cu4 Te3 Cu2 66.43(4)
C19 Te4 Cu1 106.0(2)
C19 Te4 Cu3 104.4(2)
Cu1 Te4 Cu3 66.96(3)
C25 Te5 Cu3 112.4(2)
C25 Te5 Cu4 102.0(2)
Cu3 Te5 Cu4 64.18(4)
C31 Te6 Cu1 105.6(3)
C31 Te6 Cu4 109.6(2)
Cu1 Te6 Cu4 67.37(3)
C37 P1 C41 113.1(5)
C37 P1 C45 114.5(4)
C41 P1 C45 113.4(5)
C57 P2 C49 114.6(4)
C57 P2 C53 113.8(5)
C49 P2 C53 114.2(4)
C6 C1 C2 117.3(9)
C6 C1 Te1 121.7(7)
C2 C1 Te1 120.6(7)
C3 C2 C1 121.4(9)
C4 C3 C2 120.0(10)
C5 C4 C3 119.8(10)
C4 C5 C6 120.6(10)
C1 C6 C5 120.8(9)
C12 C7 C8 118.4(8)
C12 C7 Te2 121.4(6)
C8 C7 Te2 120.1(6)
C9 C8 C7 121.2(8)
C8 C9 C10 120.4(9)
C9 C10 C11 119.3(9)
C12 C11 C10 121.0(8)
C11 C12 C7 119.7(8)
C14 C13 C18 120.1(8)
C14 C13 Te3 121.9(7)
C18 C13 Te3 117.7(7)
C13 C14 C15 120.8(9)
C16 C15 C14 119.0(9)
C17 C16 C15 120.9(8)
C16 C17 C18 119.8(9)
C13 C18 C17 119.3(9)
C24 C19 C20 119.5(8)
C24 C19 Te4 122.5(6)
C20 C19 Te4 118.0(6)
C21 C20 C19 119.6(9)
C22 C21 C20 119.9(9)
C21 C22 C23 120.3(10)
C24 C23 C22 120.8(9)
C19 C24 C23 119.8(8)
C26 C25 C30 120.7(8)
C26 C25 Te5 122.0(6)
C30 C25 Te5 117.1(6)
C25 C26 C27 118.9(10)
C28 C27 C26 121.0(10)
C29 C28 C27 119.3(8)
C28 C29 C30 120.2(9)
C25 C30 C29 119.8(9)
C32 C31 C36 119.0(9)
C32 C31 Te6 123.0(6)
C36 C31 Te6 117.9(7)
C31 C32 C33 120.7(10)
C34 C33 C32 119.8(12)
C35 C34 C33 118.8(10)
C34 C35 C36 121.4(9)
C35 C36 C31 120.1(10)
C40B C37 C38B 116.4(16)
C40B C37 C39B 115.2(14)
C38B C37 C39B 104.3(14)
C39A C37 C40A 107.4(15)
C39A C37 C38A 101.9(16)
C40A C37 C38A 104.7(15)
C40B C37 P1 111.9(10)
C39A C37 P1 113.3(12)
C38B C37 P1 102.3(10)
C39B C37 P1 105.4(10)
C40A C37 P1 113.7(10)
C38A C37 P1 114.8(10)
C43A C41 C44A 117.4(16)
C42B C41 C43B 107.3(13)
C42B C41 C44B 109.8(13)
C43B C41 C44B 106.0(12)
C43A C41 C42A 105.1(15)
C44A C41 C42A 108.3(14)
C42B C41 P1 113.7(10)
C43A C41 P1 109.7(13)
C44A C41 P1 112.5(10)
C43B C41 P1 108.3(10)
C44B C41 P1 111.4(8)
C42A C41 P1 102.5(10)
C47A C45 C46A 117.4(18)
C47A C45 C48A 112.2(16)
C46A C45 C48A 105.9(18)
C48B C45 C47B 111.2(12)
C48B C45 C46B 103.1(12)
C47B C45 C46B 105.0(12)
C47A C45 P1 109.2(13)
C46A C45 P1 104.6(13)
C48A C45 P1 106.8(11)
C48B C45 P1 111.6(10)
C47B C45 P1 111.5(10)
C46B C45 P1 114.1(8)
C52 C49 C50 112.5(8)
C52 C49 C51 106.3(9)
C50 C49 C51 107.6(8)
C52 C49 P2 108.0(6)
C50 C49 P2 111.5(7)
C51 C49 P2 110.9(7)
C54 C53 C56 109.3(8)
C54 C53 C55 106.8(8)
C56 C53 C55 110.2(9)
C54 C53 P2 110.7(7)
C56 C53 P2 111.9(7)
C55 C53 P2 107.8(6)
C60 C57 C59 109.9(9)
C60 C57 C58 105.4(8)
C59 C57 C58 109.6(9)
C60 C57 P2 110.2(7)
C59 C57 P2 112.0(7)
C58 C57 P2 109.4(7)
O1 C61 C62 106.2(11)
C63 C62 C61 102.4(10)
C62 C63 C64 104.0(10)
O1 C64 C63 107.1(10)
C64 O1 C61 110.8(9)

loop_
_geom_bond_atom_site_label_1
_geom_bond_atom_site_label_2
_geom_bond_distance
Cu1 Te4 2.5471(12)
Cu1 Te6 2.5477(12)
Cu1 Te2 2.5599(12)
Cu2 Te1 2.5714(11)
Cu2 Te2 2.5823(10)
Cu2 Te3 2.5984(12)
Cu3 Te1 2.5558(12)
Cu3 Te5 2.5738(13)
Cu3 Te4 2.5995(11)
Cu4 Te3 2.5774(12)
Cu4 Te5 2.5912(13)
Cu4 Te6 2.6053(11)
Te1 C1 2.159(9)
Te2 C7 2.144(8)
Te3 C13 2.171(8)
Te4 C19 2.162(9)
Te5 C25 2.156(7)
Te6 C31 2.149(9)
P1 C37 1.890(10)
P1 C41 1.892(9)
P1 C45 1.892(10)
P2 C57 1.874(10)
P2 C49 1.875(10)
P2 C53 1.894(10)
C1 C6 1.395(13)
C1 C2 1.401(13)
C2 C3 1.385(15)
C3 C4 1.380(17)
C4 C5 1.367(17)
C5 C6 1.395(15)
C7 C12 1.401(11)
C7 C8 1.409(11)
C8 C9 1.379(13)
C9 C10 1.381(14)
C10 C11 1.395(13)
C11 C12 1.395(12)
C13 C14 1.379(13)
C13 C18 1.404(13)
C14 C15 1.401(13)
C15 C16 1.398(15)
C16 C17 1.380(16)
C17 C18 1.413(13)
C19 C24 1.380(12)
C19 C20 1.415(12)
C20 C21 1.412(14)
C21 C22 1.359(16)
C22 C23 1.395(14)
C23 C24 1.389(13)
C25 C26 1.380(13)
C25 C30 1.397(12)
C26 C27 1.411(12)
C27 C28 1.393(16)
C28 C29 1.389(16)
C29 C30 1.400(13)
C31 C32 1.387(14)
C31 C36 1.398(12)
C32 C33 1.408(15)
C33 C34 1.399(17)
C34 C35 1.386(18)
C35 C36 1.387(15)
C37 C40B 1.49(3)
C37 C39A 1.56(3)
C37 C38B 1.56(3)
C37 C39B 1.57(2)
C37 C40A 1.57(3)
C37 C38A 1.62(3)
C42A C41 1.71(3)
C43A C41 1.45(3)
C44A C41 1.51(3)
C46A C45 1.49(3)
C47A C45 1.48(3)
C48A C45 1.55(3)
C42B C41 1.44(2)
C43B C41 1.59(2)
C44B C41 1.61(2)
C46B C45 1.59(2)
C47B C45 1.56(2)
C48B C45 1.55(2)
C49 C52 1.530(13)
C49 C50 1.534(12)
C49 C51 1.561(14)
C53 C54 1.539(14)
C53 C56 1.543(13)
C53 C55 1.559(13)
C57 C60 1.529(14)
C57 C59 1.541(12)
C57 C58 1.551(14)
C61 O1 1.429(15)
C61 C62 1.525(16)
C62 C63 1.510(19)
C63 C64 1.511(17)
C64 O1 1.406(16)
